data_7709643
loop_
_publ_author_name
'Shahid, Namrah'
'Burrows, Kay E.'
'Pask, Christopher M.'
'Cespedes, Oscar'
'Howard, Mark J.'
'McGowan, Patrick C.'
'Halcrow, Malcolm A.'

_publ_section_title
;
 Heteroleptic iron(ii) complexes of chiral 2,6-bis(oxazolin-2-yl)-pyridine
 (PyBox) and 2,6-bis(thiazolin-2-yl)pyridine ligands -- the interplay of
 two different ligands on the metal ion spin sate
;
_journal_name_full 'Dalton Transactions'
_journal_paper_doi 10.1039/D2DT00393G
_journal_year 2022
_chemical_absolute_configuration ad
_chemical_formula_moiety 'C36 H36 Fe N8 S2, 2(Cl O4), C2 H3 N, C4 H10 O'
_chemical_formula_sum 'C42 H49 Cl2 Fe N9 O9 S2'
_chemical_formula_weight 1014.77
_chemical_name_systematic
'[2,6-Bis((S)-4-isopropyl-4,5-dihydrothiazol-2-yl)pyridine]-[2,6-bis(1H-benzimidazol-2-yl)pyridine]iron(II) diperchlorateacetonitrile diethyl ether solvate'
_space_group_crystal_system monoclinic
_space_group_IT_number 4
_space_group_name_Hall 'P 2yb'
_space_group_name_H-M_alt 'P 1 21 1'
_atom_sites_solution_hydrogens geom
_atom_sites_solution_primary dual
_audit_creation_date 2021-03-22
_audit_creation_method
;
Olex2 1.3
(compiled 2020.11.12 svn.r5f609507 for OlexSys, GUI svn.r6272)
;
_audit_update_record
;
2022-01-10 deposited with the CCDC.	2022-03-04 downloaded from the CCDC.
;
_cell_angle_alpha 90
_cell_angle_beta 106.649(4)
_cell_angle_gamma 90
_cell_formula_units_Z 2
_cell_length_a 9.0025(3)
_cell_length_b 24.0613(9)
_cell_length_c 11.2550(5)
_cell_measurement_reflns_used 4830
_cell_measurement_temperature 130.00(10)
_cell_measurement_theta_max 71.35
_cell_measurement_theta_min 4.47
_cell_volume 2335.76(16)
_computing_cell_refinement 'CrysAlisPro 1.171.40.82a (Rigaku OD, 2020)'
_computing_data_collection 'CrysAlisPro 1.171.40.82a (Rigaku OD, 2020)'
_computing_data_reduction 'CrysAlisPro 1.171.40.82a (Rigaku OD, 2020)'
_computing_molecular_graphics 'X-Seed (Barbour, 2001)'
_computing_publication_material 'Olex2 1.3 (Dolomanov et al., 2009)'
_computing_structure_refinement 'SHELXL 2018/3 (Sheldrick, 2015)'
_computing_structure_solution 'SHELXS-97 (Sheldrick, 1990)'
_diffrn_ambient_environment N~2~
_diffrn_ambient_temperature 130.00(10)
_diffrn_detector 'CCD plate'
_diffrn_detector_area_resol_mean 5.3095
_diffrn_detector_type Atlas
_diffrn_measured_fraction_theta_full 0.966
_diffrn_measured_fraction_theta_max 0.966
_diffrn_measurement_details
;
List of Runs (angles in degrees, time in seconds):

  # Type    Start    End  Width  t~exp~   \w     \q     \k     \f   Frames
#--------------------------------------------------------------------------
  1  \w    -36.00  30.00   1.00   30.00    --  -41.04  37.00-120.00   66
  2  \w   -112.00 -65.00   1.00   30.00    --  -41.04 -57.00 150.00   47
  3  \w     12.00  99.00   1.00   30.00    --   41.04  64.00 -94.92   87
  4  \w    -25.00   4.00   1.00   30.00    --   41.04 -37.00-150.00   29
  5  \w     30.00  67.00   1.00   30.00    --   41.04 -57.00  90.00   37
  6  \w     28.00 127.00   1.00  120.00    --  102.56 -30.00-120.00   99
  7  \w     70.00  98.00   1.00  120.00    --  102.56 -65.00 159.03   28
  8  \w     51.00 109.00   1.00  120.00    --  102.56 -65.00 129.50   58
  9  \w     34.00 124.00   1.00  120.00    --  102.56 -65.00  46.85   90
 10  \w     78.00 169.00   1.00  120.00    --  102.56  45.00  60.00   91
 11  \w     81.00 111.00   1.00  120.00    --  102.56 -45.00 -90.00   30
 12  \w     76.00 101.00   1.00  120.00    --  102.56 -64.00  94.17   25
 13  \w    -68.00 -27.00   1.00   30.00    --  -41.29  57.00-150.00   41
 14  \w     10.00  48.00   1.00   30.00    --   41.29  19.00-120.00   38
 15  \w     15.00  41.00   1.00   30.00    --   41.29  57.00 -90.00   26
 16  \w     15.00  81.00   1.00   30.00    --   41.29  57.00-180.00   66
 17  \w     19.00  61.00   1.00   30.00    --   41.29  57.00-120.00   42
 18  \w    -14.00  53.00   1.00   30.00    --   41.29 -37.00-150.00   67
 19  \w     73.00  99.00   1.00  120.00    --  102.56  61.00 -90.00   26
 20  \w     73.00  99.00   1.00  120.00    --  102.56  65.00-120.30   26
 21  \w     74.00  99.00   1.00  120.00    --  102.56  57.00-123.78   25
 22  \w     73.00 109.00   1.00  120.00    --  102.56  61.00-180.00   36
 23  \w     81.00 115.00   1.00  120.00    --  102.56  45.00-150.00   34
 24  \w     73.00  98.00   1.00  120.00    --  102.56  61.00 120.00   25
 25  \w    124.00 151.00   1.00  120.00    --  102.56  61.00 150.00   27
 26  \w     73.00  99.00   1.00  120.00    --  102.56  61.00-150.00   26
 27  \w    140.00 166.00   1.00  120.00    --  102.56  63.00-163.07   26
 28  \w     73.00  98.00   1.00  120.00    --  102.56  61.00-120.00   25
 29  \w     77.00 148.00   1.00  120.00    --  102.56  45.00 150.00   71
 30  \w     73.00  98.00   1.00  120.00    --  102.56  61.00 150.00   25
 31  \w     78.00 104.00   1.00  120.00    --  102.56  61.00  90.00   26
 32  \w    102.00 128.00   1.00  120.00    --  102.56 -45.00 -90.00   26
 33  \w     73.00 118.00   1.00  120.00    --  102.56  61.00 -60.00   45
 34  \w     78.00 103.00   1.00  120.00    --  102.56  45.00-120.00   25
 35  \w     78.00 103.00   1.00  120.00    --  102.56  45.00-180.00   25
 36  \w     81.00 119.00   1.00  120.00    --  102.56  45.00 120.00   38
 37  \w     74.00 100.00   1.00  120.00    --  102.56  63.00-163.07   26
 38  \w     76.00 102.00   1.00  120.00    --  102.56  48.00-115.86   26
 39  \w     47.00  73.00   1.00  120.00    --  102.56 -64.00  80.92   26
;
_diffrn_measurement_device 'four-circle diffractometer'
_diffrn_measurement_device_type 'SuperNova, Dual, Cu at home/near, Atlas'
_diffrn_measurement_method '\w scans'
_diffrn_orient_matrix_type 'CrysAlisPro convention (1999,Acta A55,543-557)'
_diffrn_orient_matrix_UB_11 -0.1520993000
_diffrn_orient_matrix_UB_12 0.0105255000
_diffrn_orient_matrix_UB_13 -0.1030420000
_diffrn_orient_matrix_UB_21 0.0903483000
_diffrn_orient_matrix_UB_22 0.0001691000
_diffrn_orient_matrix_UB_23 -0.0974420000
_diffrn_orient_matrix_UB_31 -0.0250382000
_diffrn_orient_matrix_UB_32 -0.0631189000
_diffrn_orient_matrix_UB_33 -0.0174087000
_diffrn_radiation_monochromator mirror
_diffrn_radiation_probe x-ray
_diffrn_radiation_type 'Cu K\a'
_diffrn_radiation_wavelength 1.54184
_diffrn_reflns_av_R_equivalents 0.0763
_diffrn_reflns_av_unetI/netI 0.0905
_diffrn_reflns_Laue_measured_fraction_full 0.966
_diffrn_reflns_Laue_measured_fraction_max 0.966
_diffrn_reflns_limit_h_max 10
_diffrn_reflns_limit_h_min -10
_diffrn_reflns_limit_k_max 25
_diffrn_reflns_limit_k_min -27
_diffrn_reflns_limit_l_max 13
_diffrn_reflns_limit_l_min -13
_diffrn_reflns_number 21424
_diffrn_reflns_point_group_measured_fraction_full 0.909
_diffrn_reflns_point_group_measured_fraction_max 0.909
_diffrn_reflns_theta_full 71.978
_diffrn_reflns_theta_max 71.978
_diffrn_reflns_theta_min 3.674
_diffrn_source 'micro-focus sealed X-ray tube'
_diffrn_source_type 'SuperNova (Cu) X-ray Source'
_exptl_absorpt_coefficient_mu 5.011
_exptl_absorpt_correction_T_max 1.000
_exptl_absorpt_correction_T_min 0.462
_exptl_absorpt_correction_type multi-scan
_exptl_absorpt_process_details
;
CrysAlisPro 1.171.40.82a (Rigaku Oxford Diffraction, 2020)
Empirical absorption correction using spherical harmonics,
implemented in SCALE3 ABSPACK scaling algorithm.
;
_exptl_crystal_colour purple
_exptl_crystal_density_diffrn 1.443
_exptl_crystal_description needle
_exptl_crystal_F_000 1056
_exptl_crystal_preparation 'Magnetic properties'
_exptl_crystal_recrystallization_method 'Re-crystallisation from solvent: acetonitrile/diethyl ether'
_exptl_crystal_size_max 0.30
_exptl_crystal_size_mid 0.10
_exptl_crystal_size_min 0.10
_refine_diff_density_max 0.429
_refine_diff_density_min -0.700
_refine_diff_density_rms 0.070
_refine_ls_abs_structure_details
;
 Flack x determined using 2324 quotients [(I+)-(I-)]/[(I+)+(I-)]
 (Parsons, Flack and Wagner, Acta Cryst. B69 (2013) 249-259).
;
_refine_ls_abs_structure_Flack -0.009(5)
_refine_ls_extinction_method none
_refine_ls_goodness_of_fit_ref 1.058
_refine_ls_hydrogen_treatment constr
_refine_ls_matrix_type full
_refine_ls_number_parameters 586
_refine_ls_number_reflns 8331
_refine_ls_number_restraints 15
_refine_ls_restrained_S_all 1.058
_refine_ls_R_factor_all 0.0690
_refine_ls_R_factor_gt 0.0522
_refine_ls_shift/su_max 0.000
_refine_ls_shift/su_mean 0.000
_refine_ls_structure_factor_coef Fsqd
_refine_ls_weighting_details 'w=1/[\s^2^(Fo^2^)+(0.0487P)^2^+0.0738P] where P=(Fo^2^+2Fc^2^)/3'
_refine_ls_weighting_scheme calc
_refine_ls_wR_factor_gt 0.1197
_refine_ls_wR_factor_ref 0.1322
_reflns_Friedel_coverage 0.836
_reflns_Friedel_fraction_full 0.850
_reflns_Friedel_fraction_max 0.850
_reflns_number_gt 6911
_reflns_number_total 8331
_reflns_threshold_expression 'I > 2\s(I)'
_cod_data_source_file d2dt00393g2.cif
_cod_data_source_block ns532_a
_cod_original_cell_volume 2335.75(16)
_cod_database_code 7709643
_shelx_shelxl_version_number 2018/3
_shelx_space_group_comment
;
The symmetry employed for this shelxl refinement is uniquely defined
by the following loop, which should always be used as a source of
symmetry information in preference to the above space-group names.
They are only intended as comments.
;
_reflns_odcompleteness_completeness 98.52
_reflns_odcompleteness_iscentric 1
_reflns_odcompleteness_theta 66.49
_olex2_refinement_description
;
1. Fixed Uiso
 At 1.2 times of:
  All C(H) groups, All C(H,H) groups, All N(H) groups
 At 1.5 times of:
  All C(H,H,H) groups
2. Restrained distances
 C61A-C62A
 1.52 with sigma of 0.02
 C64A-C65A
 1.52 with sigma of 0.02
 C62A-O63A
 1.43 with sigma of 0.02
 O63A-C64A
 1.43 with sigma of 0.02
 C62A-C64A
 2.34 with sigma of 0.02
 C61A-O63A
 2.42 with sigma of 0.02
 O63A-C65A
 2.42 with sigma of 0.02
 C61B-C62B
 1.52 with sigma of 0.02
 C64B-C65B
 1.52 with sigma of 0.02
 C62B-O63B
 1.43 with sigma of 0.02
 O63B-C64B
 1.43 with sigma of 0.02
 C62B-C64B
 2.34 with sigma of 0.02
 C61B-O63B
 2.42 with sigma of 0.02
 O63B-C65B
 2.42 with sigma of 0.02
3. Others
 Fixed Sof: C61A(0.5) H61A(0.5) H61B(0.5) H61C(0.5) C62A(0.5) H62A(0.5)
 H62B(0.5) O63A(0.5) C64A(0.5) H64A(0.5) H64B(0.5) C65A(0.5) H65A(0.5)
 H65B(0.5) H65C(0.5) C61B(0.5) H61D(0.5) H61E(0.5) H61F(0.5) C62B(0.5)
 H62C(0.5) H62D(0.5) O63B(0.5) C64B(0.5) H64C(0.5) H64D(0.5) C65B(0.5)
 H65D(0.5) H65E(0.5) H65F(0.5)
4.a Ternary CH refined with riding coordinates:
 C10(H10), C13(H13), C18(H18), C21(H21)
4.b Secondary CH2 refined with riding coordinates:
 C11(H11A,H11B), C19(H19A,H19B), C62A(H62A,H62B), C64A(H64A,H64B), C62B(H62C,
 H62D), C64B(H64C,H64D)
4.c Me refined with riding coordinates:
 C61A(H61A,H61B,H61C), C65A(H65A,H65B,H65C), C61B(H61D,H61E,H61F), C65B(H65D,
 H65E,H65F)
4.d Aromatic/amide H refined with riding coordinates:
 C4(H4), C5(H5), C6(H6), C26(H26), C27(H27), C28(H28), C33(H33), C34(H34),
 C35(H35), C36(H36), N38(H38), C42(H42), C43(H43), C44(H44), C45(H45), N47(H47)
4.e Idealised Me refined as rotating group:
 C14(H14A,H14B,H14C), C15(H15A,H15B,H15C), C22(H22A,H22B,H22C), C23(H23A,H23B,
 H23C), C58(H58A,H58B,H58C)
;
_olex2_date_sample_data_collection 2021-03-17
_olex2_submission_special_instructions 'No special instructions were received'
_oxdiff_exptl_absorpt_empirical_details
;
Empirical correction (ABSPACK) includes:
- Absorption correction using spherical harmonics
- Frame scaling
;
_oxdiff_exptl_absorpt_empirical_full_max 5.203
_oxdiff_exptl_absorpt_empirical_full_min 0.534

loop_
_space_group_symop_operation_xyz
'x, y, z'
'-x, y+1/2, -z'

loop_
_atom_site_label
_atom_site_type_symbol
_atom_site_fract_x
_atom_site_fract_y
_atom_site_fract_z
_atom_site_U_iso_or_equiv
_atom_site_adp_type
_atom_site_occupancy
_atom_site_site_symmetry_order
_atom_site_calc_flag
_atom_site_refinement_flags_posn
_atom_site_refinement_flags_adp
_atom_site_refinement_flags_occupancy
_atom_site_disorder_assembly
_atom_site_disorder_group
Fe1 Fe 0.86142(10) 0.53219(4) 0.45041(9) 0.0222(2) Uani 1 1 d . . . . .
N2 N 0.9367(6) 0.5588(2) 0.6139(5) 0.0244(11) Uani 1 1 d . . . . .
C3 C 1.0771(7) 0.5844(3) 0.6479(7) 0.0286(14) Uani 1 1 d . . . . .
C4 C 1.1488(8) 0.5970(3) 0.7720(7) 0.0346(16) Uani 1 1 d . . . . .
H4 H 1.245907 0.613824 0.796005 0.042 Uiso 1 1 calc R U . . .
C5 C 1.0727(8) 0.5840(3) 0.8579(7) 0.0375(17) Uani 1 1 d . . . . .
H5 H 1.118699 0.592357 0.940971 0.045 Uiso 1 1 calc R U . . .
C6 C 0.9283(8) 0.5586(3) 0.8232(7) 0.0362(16) Uani 1 1 d . . . . .
H6 H 0.876635 0.550249 0.881608 0.043 Uiso 1 1 calc R U . . .
C7 C 0.8634(7) 0.5460(3) 0.6989(7) 0.0312(15) Uani 1 1 d . . . . .
C8 C 1.1318(7) 0.5931(3) 0.5409(7) 0.0264(13) Uani 1 1 d . . . . .
N9 N 1.0417(6) 0.5766(2) 0.4341(5) 0.0266(12) Uani 1 1 d . . . . .
C10 C 1.0975(7) 0.5934(3) 0.3281(6) 0.0282(14) Uani 1 1 d . . . . .
H10 H 1.084387 0.561889 0.270722 0.034 Uiso 1 1 calc R U . . .
C11 C 1.2710(8) 0.6054(3) 0.3801(7) 0.0339(16) Uani 1 1 d . . . . .
H11A H 1.300399 0.635972 0.335273 0.041 Uiso 1 1 calc R U . . .
H11B H 1.330971 0.572946 0.371611 0.041 Uiso 1 1 calc R U . . .
S12 S 1.30810(17) 0.62350(7) 0.54338(17) 0.0337(4) Uani 1 1 d . . . . .
C13 C 1.0026(7) 0.6426(3) 0.2584(7) 0.0318(15) Uani 1 1 d . . . . .
H13 H 0.893460 0.631529 0.238174 0.038 Uiso 1 1 calc R U . . .
C14 C 1.0175(9) 0.6962(3) 0.3337(8) 0.0433(19) Uani 1 1 d . . . . .
H14A H 1.121441 0.710164 0.351127 0.065 Uiso 1 1 calc R U . . .
H14B H 0.994144 0.688793 0.410255 0.065 Uiso 1 1 calc R U . . .
H14C H 0.946220 0.723411 0.287134 0.065 Uiso 1 1 calc R U . . .
C15 C 1.0369(10) 0.6522(4) 0.1360(8) 0.052(2) Uani 1 1 d . . . . .
H15A H 0.964469 0.678563 0.087641 0.077 Uiso 1 1 calc R U . . .
H15B H 1.027680 0.617677 0.091556 0.077 Uiso 1 1 calc R U . . .
H15C H 1.140409 0.666295 0.151076 0.077 Uiso 1 1 calc R U . . .
C16 C 0.7222(7) 0.5149(3) 0.6383(6) 0.0271(14) Uani 1 1 d . . . . .
N17 N 0.7042(6) 0.4996(2) 0.5250(5) 0.0276(12) Uani 1 1 d . . . . .
C18 C 0.5706(7) 0.4627(3) 0.4738(7) 0.0299(15) Uani 1 1 d . . . . .
H18 H 0.513388 0.475987 0.391005 0.036 Uiso 1 1 calc R U . . .
C19 C 0.4646(7) 0.4675(3) 0.5605(7) 0.0352(16) Uani 1 1 d . . . . .
H19A H 0.424411 0.431159 0.572695 0.042 Uiso 1 1 calc R U . . .
H19B H 0.377708 0.491845 0.523980 0.042 Uiso 1 1 calc R U . . .
S20 S 0.58074(19) 0.49556(8) 0.70838(17) 0.0368(4) Uani 1 1 d . . . . .
C21 C 0.6278(8) 0.4028(3) 0.4629(7) 0.0342(16) Uani 1 1 d . . . . .
H21 H 0.699927 0.404903 0.412211 0.041 Uiso 1 1 calc R U . . .
C22 C 0.7175(8) 0.3780(3) 0.5874(8) 0.0392(18) Uani 1 1 d . . . . .
H22A H 0.649685 0.374097 0.639008 0.059 Uiso 1 1 calc R U . . .
H22B H 0.802165 0.402046 0.627296 0.059 Uiso 1 1 calc R U . . .
H22C H 0.757081 0.342155 0.574378 0.059 Uiso 1 1 calc R U . . .
C23 C 0.4934(9) 0.3663(3) 0.3930(8) 0.0413(18) Uani 1 1 d . . . . .
H23A H 0.531674 0.330215 0.380441 0.062 Uiso 1 1 calc R U . . .
H23B H 0.443120 0.382881 0.314119 0.062 Uiso 1 1 calc R U . . .
H23C H 0.420534 0.362826 0.440332 0.062 Uiso 1 1 calc R U . . .
N24 N 0.8024(5) 0.5034(2) 0.2850(5) 0.0224(10) Uani 1 1 d . . . . .
C25 C 0.8690(7) 0.4561(3) 0.2582(6) 0.0266(13) Uani 1 1 d . . . . .
C26 C 0.8374(8) 0.4361(3) 0.1395(7) 0.0328(15) Uani 1 1 d . . . . .
H26 H 0.882769 0.403352 0.122961 0.039 Uiso 1 1 calc R U . . .
C27 C 0.7345(8) 0.4663(3) 0.0434(7) 0.0355(16) Uani 1 1 d . . . . .
H27 H 0.711707 0.453674 -0.037962 0.043 Uiso 1 1 calc R U . . .
C28 C 0.6672(8) 0.5148(3) 0.0700(7) 0.0340(16) Uani 1 1 d . . . . .
H28 H 0.598181 0.534809 0.007328 0.041 Uiso 1 1 calc R U . . .
C29 C 0.7050(6) 0.5327(3) 0.1921(6) 0.0256(12) Uani 1 1 d . . . . .
C30 C 0.9703(7) 0.4338(3) 0.3731(6) 0.0270(13) Uani 1 1 d . . . . .
N31 N 0.9887(5) 0.4631(2) 0.4769(5) 0.0238(11) Uani 1 1 d . . . . .
C32 C 1.0826(7) 0.4314(3) 0.5709(6) 0.0267(13) Uani 1 1 d . . . . .
C33 C 1.1422(7) 0.4406(3) 0.6993(7) 0.0307(15) Uani 1 1 d . . . . .
H33 H 1.121547 0.473506 0.734991 0.037 Uiso 1 1 calc R U . . .
C34 C 1.2323(9) 0.3994(3) 0.7710(8) 0.0398(17) Uani 1 1 d . . . . .
H34 H 1.273243 0.404828 0.855904 0.048 Uiso 1 1 calc R U . . .
C35 C 1.2628(9) 0.3496(3) 0.7171(8) 0.0416(18) Uani 1 1 d . . . . .
H35 H 1.321834 0.322327 0.767760 0.050 Uiso 1 1 calc R U . . .
C36 C 1.2075(8) 0.3400(3) 0.5910(8) 0.0378(17) Uani 1 1 d . . . . .
H36 H 1.228974 0.307165 0.555557 0.045 Uiso 1 1 calc R U . . .
C37 C 1.1184(7) 0.3817(3) 0.5200(7) 0.0281(14) Uani 1 1 d . . . . .
N38 N 1.0462(6) 0.3849(2) 0.3929(5) 0.0280(12) Uani 1 1 d . . . . .
H38 H 1.049445 0.360514 0.337916 0.034 Uiso 1 1 calc R U . . .
C39 C 0.6554(7) 0.5817(3) 0.2446(6) 0.0264(14) Uani 1 1 d . . . . .
N40 N 0.7085(5) 0.5893(2) 0.3664(5) 0.0241(11) Uani 1 1 d . . . . .
C41 C 0.6506(6) 0.6395(3) 0.3921(6) 0.0261(14) Uani 1 1 d . . . . .
C42 C 0.6618(7) 0.6667(3) 0.5033(7) 0.0304(15) Uani 1 1 d . . . . .
H42 H 0.720413 0.651885 0.578383 0.037 Uiso 1 1 calc R U . . .
C43 C 0.5837(8) 0.7163(3) 0.4991(8) 0.0363(16) Uani 1 1 d . . . . .
H43 H 0.586340 0.734396 0.572633 0.044 Uiso 1 1 calc R U . . .
C44 C 0.4997(8) 0.7399(3) 0.3848(8) 0.0405(18) Uani 1 1 d . . . . .
H44 H 0.451302 0.774043 0.384744 0.049 Uiso 1 1 calc R U . . .
C45 C 0.4872(7) 0.7138(3) 0.2728(8) 0.0364(17) Uani 1 1 d . . . . .
H45 H 0.430540 0.729302 0.197790 0.044 Uiso 1 1 calc R U . . .
C46 C 0.5642(7) 0.6630(3) 0.2781(6) 0.0272(14) Uani 1 1 d . . . . .
N47 N 0.5691(6) 0.6251(2) 0.1878(5) 0.0288(12) Uani 1 1 d . . . . .
H47 H 0.525150 0.628505 0.109551 0.035 Uiso 1 1 calc R U . . .
Cl48 Cl 0.25545(18) 0.48234(7) 0.13198(17) 0.0368(4) Uani 1 1 d . . . . .
O49 O 0.2221(6) 0.4684(3) 0.2456(6) 0.0494(14) Uani 1 1 d . . . . .
O50 O 0.3745(9) 0.4458(3) 0.1150(8) 0.073(2) Uani 1 1 d . . . . .
O51 O 0.3107(6) 0.5387(3) 0.1365(6) 0.0532(15) Uani 1 1 d . . . . .
O52 O 0.1194(8) 0.4761(3) 0.0307(7) 0.079(3) Uani 1 1 d . . . . .
Cl53 Cl 0.58446(19) 0.67605(8) -0.10836(18) 0.0397(4) Uani 1 1 d . . . . .
O54 O 0.4907(8) 0.6341(3) -0.0725(6) 0.072(2) Uani 1 1 d . . . . .
O55 O 0.6546(7) 0.7101(3) -0.0027(6) 0.0562(16) Uani 1 1 d . . . . .
O56 O 0.4875(9) 0.7076(3) -0.2068(6) 0.070(2) Uani 1 1 d . . . . .
O57 O 0.7001(9) 0.6503(4) -0.1526(10) 0.097(3) Uani 1 1 d . . . . .
C58 C 0.5434(13) 0.3323(5) 0.0747(12) 0.073(3) Uani 1 1 d . . . . .
H58A H 0.433751 0.326869 0.040304 0.109 Uiso 1 1 calc R U . . .
H58B H 0.562214 0.367870 0.114756 0.109 Uiso 1 1 calc R U . . .
H58C H 0.584854 0.303568 0.134184 0.109 Uiso 1 1 calc R U . . .
C59 C 0.6174(11) 0.3301(4) -0.0233(10) 0.059(3) Uani 1 1 d . . . . .
N60 N 0.6760(14) 0.3283(5) -0.1015(11) 0.098(4) Uani 1 1 d . . . . .
C61A C 0.836(2) 0.2699(8) 0.3662(16) 0.054(4) Uiso 0.5 1 d D . P A 1
H61A H 0.780177 0.240456 0.391357 0.081 Uiso 0.5 1 calc R U P A 1
H61B H 0.916820 0.282918 0.436643 0.081 Uiso 0.5 1 calc R U P A 1
H61C H 0.766872 0.299960 0.332500 0.081 Uiso 0.5 1 calc R U P A 1
C62A C 0.909(2) 0.2483(8) 0.267(2) 0.059(5) Uiso 0.5 1 d D . P A 1
H62A H 0.979209 0.217843 0.300165 0.070 Uiso 0.5 1 calc R U P A 1
H62B H 0.828620 0.234957 0.195577 0.070 Uiso 0.5 1 calc R U P A 1
O63A O 0.9903(16) 0.2930(6) 0.2329(12) 0.060(3) Uiso 0.5 1 d D . P A 1
C64A C 1.061(3) 0.2726(9) 0.1410(19) 0.071(6) Uiso 0.5 1 d D . P A 1
H64A H 0.984286 0.254235 0.074527 0.085 Uiso 0.5 1 calc R U P A 1
H64B H 1.141879 0.245932 0.178602 0.085 Uiso 0.5 1 calc R U P A 1
C65A C 1.130(2) 0.3211(9) 0.090(2) 0.061(5) Uiso 0.5 1 d D . P A 1
H65A H 1.177809 0.307899 0.028902 0.092 Uiso 0.5 1 calc R U P A 1
H65B H 1.050140 0.347196 0.052282 0.092 Uiso 0.5 1 calc R U P A 1
H65C H 1.207256 0.338918 0.156042 0.092 Uiso 0.5 1 calc R U P A 1
C61B C 0.904(2) 0.2497(8) 0.3182(18) 0.054(5) Uiso 0.5 1 d D . P B 2
H61D H 0.856721 0.213750 0.316623 0.080 Uiso 0.5 1 calc R U P B 2
H61E H 0.984173 0.254157 0.394809 0.080 Uiso 0.5 1 calc R U P B 2
H61F H 0.826665 0.278001 0.311458 0.080 Uiso 0.5 1 calc R U P B 2
C62B C 0.972(2) 0.2545(8) 0.2109(18) 0.061(5) Uiso 0.5 1 d D . P B 2
H62C H 1.049090 0.225560 0.217029 0.073 Uiso 0.5 1 calc R U P B 2
H62D H 0.891304 0.249446 0.133531 0.073 Uiso 0.5 1 calc R U P B 2
O63B O 1.0429(12) 0.3076(5) 0.2113(10) 0.041(2) Uiso 0.5 1 d D . P B 2
C64B C 1.1493(19) 0.3104(9) 0.1398(16) 0.051(4) Uiso 0.5 1 d D . P B 2
H64C H 1.216050 0.277937 0.156436 0.061 Uiso 0.5 1 calc R U P B 2
H64D H 1.213862 0.343119 0.163062 0.061 Uiso 0.5 1 calc R U P B 2
C65B C 1.063(2) 0.3128(9) 0.0015(15) 0.059(5) Uiso 0.5 1 d D . P B 2
H65D H 1.136204 0.314670 -0.045596 0.088 Uiso 0.5 1 calc R U P B 2
H65E H 0.999929 0.280140 -0.021641 0.088 Uiso 0.5 1 calc R U P B 2
H65F H 0.997744 0.345203 -0.015026 0.088 Uiso 0.5 1 calc R U P B 2

loop_
_atom_site_aniso_label
_atom_site_aniso_U_11
_atom_site_aniso_U_22
_atom_site_aniso_U_33
_atom_site_aniso_U_23
_atom_site_aniso_U_13
_atom_site_aniso_U_12
Fe1 0.0176(4) 0.0168(5) 0.0318(5) 0.0003(4) 0.0066(3) -0.0001(4)
N2 0.020(2) 0.024(3) 0.027(3) 0.000(2) 0.002(2) 0.0030(19)
C3 0.024(3) 0.020(4) 0.039(4) 0.002(3) 0.005(3) 0.003(2)
C4 0.029(3) 0.027(4) 0.041(4) -0.008(3) 0.000(3) -0.005(3)
C5 0.038(4) 0.037(5) 0.032(4) -0.007(3) 0.002(3) 0.000(3)
C6 0.035(4) 0.036(5) 0.038(4) 0.003(3) 0.012(3) 0.000(3)
C7 0.030(3) 0.022(4) 0.043(4) 0.004(3) 0.013(3) 0.005(2)
C8 0.020(3) 0.014(3) 0.044(4) -0.003(3) 0.006(3) -0.005(2)
N9 0.022(2) 0.017(3) 0.043(3) -0.002(2) 0.012(2) 0.001(2)
C10 0.030(3) 0.022(4) 0.037(4) -0.003(3) 0.016(3) -0.002(2)
C11 0.027(3) 0.033(4) 0.040(4) 0.000(3) 0.008(3) 0.002(3)
S12 0.0213(7) 0.0293(10) 0.0491(10) -0.0034(7) 0.0078(7) -0.0070(6)
C13 0.027(3) 0.028(4) 0.041(4) 0.006(3) 0.010(3) -0.003(3)
C14 0.042(4) 0.031(5) 0.057(5) 0.005(4) 0.014(4) 0.006(3)
C15 0.047(4) 0.058(6) 0.053(5) 0.020(4) 0.018(4) 0.003(4)
C16 0.024(3) 0.020(4) 0.036(4) 0.007(2) 0.008(3) 0.006(2)
N17 0.021(2) 0.019(3) 0.042(3) 0.001(2) 0.006(2) 0.001(2)
C18 0.022(3) 0.029(4) 0.037(4) 0.005(3) 0.005(3) -0.003(3)
C19 0.024(3) 0.032(4) 0.050(4) 0.008(3) 0.010(3) -0.001(3)
S20 0.0293(8) 0.0425(12) 0.0417(10) 0.0047(8) 0.0148(7) -0.0008(7)
C21 0.029(3) 0.025(4) 0.050(4) 0.000(3) 0.012(3) -0.003(3)
C22 0.031(4) 0.021(4) 0.063(5) 0.007(3) 0.010(3) -0.004(3)
C23 0.040(4) 0.032(5) 0.051(5) -0.002(3) 0.012(3) -0.006(3)
N24 0.020(2) 0.017(3) 0.028(3) 0.001(2) 0.0038(19) 0.0007(19)
C25 0.025(3) 0.015(3) 0.040(4) -0.001(3) 0.009(3) 0.001(2)
C26 0.040(4) 0.020(4) 0.039(4) -0.002(3) 0.013(3) 0.000(3)
C27 0.043(4) 0.028(4) 0.033(4) -0.004(3) 0.007(3) 0.002(3)
C28 0.036(4) 0.027(4) 0.040(4) -0.001(3) 0.011(3) -0.002(3)
C29 0.023(3) 0.017(3) 0.037(3) 0.002(3) 0.010(2) -0.001(3)
C30 0.020(3) 0.024(4) 0.038(4) 0.002(3) 0.009(3) 0.001(2)
N31 0.017(2) 0.018(3) 0.033(3) 0.000(2) 0.003(2) 0.0013(18)
C32 0.022(3) 0.017(3) 0.042(4) -0.002(3) 0.010(3) 0.002(2)
C33 0.024(3) 0.023(4) 0.041(4) 0.000(3) 0.003(3) 0.004(2)
C34 0.039(4) 0.032(5) 0.045(4) 0.005(3) 0.006(3) 0.006(3)
C35 0.038(4) 0.023(4) 0.060(5) 0.011(3) 0.009(3) 0.013(3)
C36 0.032(4) 0.026(4) 0.055(5) -0.002(3) 0.012(3) 0.005(3)
C37 0.023(3) 0.024(4) 0.039(4) 0.002(3) 0.009(3) 0.002(2)
N38 0.031(3) 0.016(3) 0.040(3) -0.003(2) 0.015(2) 0.003(2)
C39 0.021(3) 0.020(4) 0.039(4) 0.000(3) 0.011(3) -0.005(2)
N40 0.019(2) 0.014(3) 0.040(3) 0.001(2) 0.010(2) 0.0016(19)
C41 0.015(3) 0.017(3) 0.049(4) 0.006(3) 0.014(3) 0.000(2)
C42 0.022(3) 0.019(4) 0.053(4) 0.000(3) 0.014(3) -0.001(2)
C43 0.031(3) 0.021(4) 0.058(5) -0.002(3) 0.014(3) -0.002(3)
C44 0.029(3) 0.017(4) 0.077(6) 0.003(3) 0.018(3) -0.001(3)
C45 0.023(3) 0.018(4) 0.065(5) 0.009(3) 0.008(3) 0.001(2)
C46 0.024(3) 0.018(4) 0.041(4) 0.007(3) 0.011(3) 0.000(2)
N47 0.023(2) 0.024(3) 0.037(3) 0.008(2) 0.004(2) 0.001(2)
Cl48 0.0310(8) 0.0296(10) 0.0479(10) 0.0000(7) 0.0085(7) -0.0016(6)
O49 0.040(3) 0.050(4) 0.061(4) 0.004(3) 0.020(3) -0.001(2)
O50 0.095(5) 0.046(5) 0.101(6) 0.020(4) 0.063(5) 0.025(4)
O51 0.056(3) 0.030(3) 0.075(4) -0.002(3) 0.022(3) -0.016(3)
O52 0.056(4) 0.084(6) 0.073(5) 0.021(4) -0.018(3) -0.032(4)
Cl53 0.0365(9) 0.0300(10) 0.0503(11) 0.0046(7) 0.0089(7) -0.0018(7)
O54 0.075(4) 0.073(5) 0.051(4) 0.018(3) -0.010(3) -0.049(4)
O55 0.065(4) 0.037(4) 0.058(4) 0.001(3) 0.003(3) -0.017(3)
O56 0.106(5) 0.049(4) 0.042(4) 0.010(3) 0.003(3) 0.023(4)
O57 0.058(4) 0.104(8) 0.132(8) -0.030(6) 0.034(5) 0.013(4)
C58 0.078(7) 0.037(6) 0.110(9) 0.005(6) 0.037(6) 0.006(5)
C59 0.052(5) 0.040(6) 0.072(7) -0.018(5) 0.000(5) -0.009(4)
N60 0.116(9) 0.089(9) 0.096(8) -0.046(7) 0.044(7) -0.041(7)

loop_
_atom_type_symbol
_atom_type_description
_atom_type_scat_dispersion_real
_atom_type_scat_dispersion_imag
_atom_type_scat_source
C C 0.0181 0.0091 'International Tables Vol C Tables 4.2.6.8 and 6.1.1.4'
H H 0.0000 0.0000 'International Tables Vol C Tables 4.2.6.8 and 6.1.1.4'
Cl Cl 0.3639 0.7018 'International Tables Vol C Tables 4.2.6.8 and 6.1.1.4'
Fe Fe -1.1336 3.1974 'International Tables Vol C Tables 4.2.6.8 and 6.1.1.4'
N N 0.0311 0.0180 'International Tables Vol C Tables 4.2.6.8 and 6.1.1.4'
O O 0.0492 0.0322 'International Tables Vol C Tables 4.2.6.8 and 6.1.1.4'
S S 0.3331 0.5567 'International Tables Vol C Tables 4.2.6.8 and 6.1.1.4'

loop_
_geom_angle_atom_site_label_1
_geom_angle_atom_site_label_2
_geom_angle_atom_site_label_3
_geom_angle
_geom_angle_site_symmetry_1
_geom_angle_site_symmetry_3
_geom_angle_publ_flag
N2 Fe1 N9 80.4(2) . . ?
N2 Fe1 N17 79.8(2) . . ?
N2 Fe1 N24 175.2(2) . . ?
N2 Fe1 N31 96.1(2) . . ?
N2 Fe1 N40 103.7(2) . . ?
N9 Fe1 N17 160.1(2) . . ?
N24 Fe1 N9 96.3(2) . . ?
N24 Fe1 N17 103.5(2) . . ?
N24 Fe1 N31 80.3(2) . . ?
N24 Fe1 N40 79.9(2) . . ?
N31 Fe1 N9 90.7(2) . . ?
N31 Fe1 N17 93.2(2) . . ?
N40 Fe1 N9 93.3(2) . . ?
N40 Fe1 N17 89.7(2) . . ?
N40 Fe1 N31 160.2(2) . . ?
C3 N2 Fe1 118.4(5) . . ?
C7 N2 Fe1 120.4(5) . . ?
C7 N2 C3 120.6(6) . . ?
N2 C3 C4 120.5(7) . . ?
N2 C3 C8 110.1(6) . . ?
C4 C3 C8 129.4(6) . . ?
C3 C4 H4 120.8 . . ?
C5 C4 C3 118.3(6) . . ?
C5 C4 H4 120.8 . . ?
C4 C5 H5 119.4 . . ?
C4 C5 C6 121.3(7) . . ?
C6 C5 H5 119.4 . . ?
C5 C6 H6 121.0 . . ?
C7 C6 C5 118.1(7) . . ?
C7 C6 H6 121.0 . . ?
N2 C7 C6 121.2(6) . . ?
N2 C7 C16 108.8(6) . . ?
C6 C7 C16 129.8(7) . . ?
C3 C8 S12 125.2(5) . . ?
N9 C8 C3 117.0(5) . . ?
N9 C8 S12 117.8(5) . . ?
C8 N9 Fe1 112.7(4) . . ?
C8 N9 C10 113.3(5) . . ?
C10 N9 Fe1 134.0(4) . . ?
N9 C10 H10 108.4 . . ?
N9 C10 C11 106.8(5) . . ?
N9 C10 C13 110.8(5) . . ?
C11 C10 H10 108.4 . . ?
C11 C10 C13 113.9(6) . . ?
C13 C10 H10 108.4 . . ?
C10 C11 H11A 110.2 . . ?
C10 C11 H11B 110.2 . . ?
C10 C11 S12 107.6(5) . . ?
H11A C11 H11B 108.5 . . ?
S12 C11 H11A 110.2 . . ?
S12 C11 H11B 110.2 . . ?
C8 S12 C11 88.9(3) . . ?
C10 C13 H13 106.4 . . ?
C14 C13 C10 114.9(6) . . ?
C14 C13 H13 106.4 . . ?
C15 C13 C10 110.6(6) . . ?
C15 C13 H13 106.4 . . ?
C15 C13 C14 111.6(7) . . ?
C13 C14 H14A 109.5 . . ?
C13 C14 H14B 109.5 . . ?
C13 C14 H14C 109.5 . . ?
H14A C14 H14B 109.5 . . ?
H14A C14 H14C 109.5 . . ?
H14B C14 H14C 109.5 . . ?
C13 C15 H15A 109.5 . . ?
C13 C15 H15B 109.5 . . ?
C13 C15 H15C 109.5 . . ?
H15A C15 H15B 109.5 . . ?
H15A C15 H15C 109.5 . . ?
H15B C15 H15C 109.5 . . ?
C7 C16 S20 125.1(5) . . ?
N17 C16 C7 116.9(6) . . ?
N17 C16 S20 118.0(5) . . ?
C16 N17 Fe1 113.5(4) . . ?
C16 N17 C18 114.5(6) . . ?
C18 N17 Fe1 131.9(5) . . ?
N17 C18 H18 108.9 . . ?
N17 C18 C19 106.9(6) . . ?
N17 C18 C21 109.8(5) . . ?
C19 C18 H18 108.9 . . ?
C21 C18 H18 108.9 . . ?
C21 C18 C19 113.4(6) . . ?
C18 C19 H19A 110.1 . . ?
C18 C19 H19B 110.1 . . ?
C18 C19 S20 107.8(4) . . ?
H19A C19 H19B 108.5 . . ?
S20 C19 H19A 110.1 . . ?
S20 C19 H19B 110.1 . . ?
C16 S20 C19 89.3(3) . . ?
C18 C21 H21 106.9 . . ?
C22 C21 C18 113.1(6) . . ?
C22 C21 H21 106.9 . . ?
C23 C21 C18 110.2(6) . . ?
C23 C21 H21 106.9 . . ?
C23 C21 C22 112.5(6) . . ?
C21 C22 H22A 109.5 . . ?
C21 C22 H22B 109.5 . . ?
C21 C22 H22C 109.5 . . ?
H22A C22 H22B 109.5 . . ?
H22A C22 H22C 109.5 . . ?
H22B C22 H22C 109.5 . . ?
C21 C23 H23A 109.5 . . ?
C21 C23 H23B 109.5 . . ?
C21 C23 H23C 109.5 . . ?
H23A C23 H23B 109.5 . . ?
H23A C23 H23C 109.5 . . ?
H23B C23 H23C 109.5 . . ?
C25 N24 Fe1 120.1(4) . . ?
C29 N24 Fe1 120.1(4) . . ?
C29 N24 C25 119.5(6) . . ?
N24 C25 C26 122.0(6) . . ?
N24 C25 C30 108.4(6) . . ?
C26 C25 C30 129.6(6) . . ?
C25 C26 H26 120.9 . . ?
C25 C26 C27 118.3(7) . . ?
C27 C26 H26 120.9 . . ?
C26 C27 H27 120.0 . . ?
C28 C27 C26 120.0(7) . . ?
C28 C27 H27 120.0 . . ?
C27 C28 H28 120.8 . . ?
C27 C28 C29 118.5(7) . . ?
C29 C28 H28 120.8 . . ?
N24 C29 C28 121.7(6) . . ?
N24 C29 C39 108.4(5) . . ?
C28 C29 C39 129.9(6) . . ?
N31 C30 C25 118.2(6) . . ?
N31 C30 N38 112.8(6) . . ?
N38 C30 C25 128.9(6) . . ?
C30 N31 Fe1 112.8(4) . . ?
C30 N31 C32 105.9(5) . . ?
C32 N31 Fe1 140.9(5) . . ?
N31 C32 C33 132.0(6) . . ?
N31 C32 C37 108.7(6) . . ?
C37 C32 C33 119.3(6) . . ?
C32 C33 H33 120.9 . . ?
C34 C33 C32 118.2(7) . . ?
C34 C33 H33 120.9 . . ?
C33 C34 H34 119.5 . . ?
C33 C34 C35 120.9(8) . . ?
C35 C34 H34 119.5 . . ?
C34 C35 H35 119.1 . . ?
C36 C35 C34 121.9(7) . . ?
C36 C35 H35 119.1 . . ?
C35 C36 H36 121.6 . . ?
C35 C36 C37 116.7(7) . . ?
C37 C36 H36 121.6 . . ?
C36 C37 C32 122.9(7) . . ?
C36 C37 N38 131.0(7) . . ?
N38 C37 C32 106.1(6) . . ?
C30 N38 C37 106.5(6) . . ?
C30 N38 H38 126.7 . . ?
C37 N38 H38 126.7 . . ?
N40 C39 C29 118.1(6) . . ?
N40 C39 N47 111.8(6) . . ?
N47 C39 C29 129.9(6) . . ?
C39 N40 Fe1 113.1(4) . . ?
C39 N40 C41 106.9(5) . . ?
C41 N40 Fe1 139.4(5) . . ?
N40 C41 C42 131.9(6) . . ?
N40 C41 C46 107.6(6) . . ?
C42 C41 C46 120.5(6) . . ?
C41 C42 H42 120.9 . . ?
C43 C42 C41 118.2(7) . . ?
C43 C42 H42 120.9 . . ?
C42 C43 H43 119.5 . . ?
C42 C43 C44 121.0(8) . . ?
C44 C43 H43 119.5 . . ?
C43 C44 H44 119.0 . . ?
C45 C44 C43 122.0(7) . . ?
C45 C44 H44 119.0 . . ?
C44 C45 H45 121.7 . . ?
C44 C45 C46 116.6(7) . . ?
C46 C45 H45 121.7 . . ?
C45 C46 C41 121.7(7) . . ?
N47 C46 C41 106.2(6) . . ?
N47 C46 C45 131.9(7) . . ?
C39 N47 C46 107.4(6) . . ?
C39 N47 H47 126.3 . . ?
C46 N47 H47 126.3 . . ?
O49 Cl48 O50 109.3(4) . . ?
O49 Cl48 O51 110.3(4) . . ?
O50 Cl48 O51 108.4(4) . . ?
O52 Cl48 O49 109.7(4) . . ?
O52 Cl48 O50 109.4(5) . . ?
O52 Cl48 O51 109.7(4) . . ?
O55 Cl53 O54 108.7(4) . . ?
O56 Cl53 O54 108.3(4) . . ?
O56 Cl53 O55 111.6(4) . . ?
O57 Cl53 O54 109.8(6) . . ?
O57 Cl53 O55 110.3(5) . . ?
O57 Cl53 O56 108.0(6) . . ?
H58A C58 H58B 109.5 . . ?
H58A C58 H58C 109.5 . . ?
H58B C58 H58C 109.5 . . ?
C59 C58 H58A 109.5 . . ?
C59 C58 H58B 109.5 . . ?
C59 C58 H58C 109.5 . . ?
N60 C59 C58 179.8(16) . . ?
H61A C61A H61B 109.5 . . ?
H61A C61A H61C 109.5 . . ?
H61B C61A H61C 109.5 . . ?
C62A C61A H61A 109.5 . . ?
C62A C61A H61B 109.5 . . ?
C62A C61A H61C 109.5 . . ?
C61A C62A H62A 110.2 . . ?
C61A C62A H62B 110.2 . . ?
H62A C62A H62B 108.5 . . ?
O63A C62A C61A 107.5(15) . . ?
O63A C62A H62A 110.2 . . ?
O63A C62A H62B 110.2 . . ?
C62A O63A C64A 107.9(14) . . ?
O63A C64A H64A 109.9 . . ?
O63A C64A H64B 109.9 . . ?
O63A C64A C65A 109.0(16) . . ?
H64A C64A H64B 108.3 . . ?
C65A C64A H64A 109.9 . . ?
C65A C64A H64B 109.9 . . ?
C64A C65A H65A 109.5 . . ?
C64A C65A H65B 109.5 . . ?
C64A C65A H65C 109.5 . . ?
H65A C65A H65B 109.5 . . ?
H65A C65A H65C 109.5 . . ?
H65B C65A H65C 109.5 . . ?
H61D C61B H61E 109.5 . . ?
H61D C61B H61F 109.5 . . ?
H61E C61B H61F 109.5 . . ?
C62B C61B H61D 109.5 . . ?
C62B C61B H61E 109.5 . . ?
C62B C61B H61F 109.5 . . ?
C61B C62B H62C 109.5 . . ?
C61B C62B H62D 109.5 . . ?
H62C C62B H62D 108.1 . . ?
O63B C62B C61B 110.5(15) . . ?
O63B C62B H62C 109.5 . . ?
O63B C62B H62D 109.5 . . ?
C64B O63B C62B 114.4(13) . . ?
O63B C64B H64C 109.6 . . ?
O63B C64B H64D 109.6 . . ?
O63B C64B C65B 110.5(13) . . ?
H64C C64B H64D 108.1 . . ?
C65B C64B H64C 109.6 . . ?
C65B C64B H64D 109.6 . . ?
C64B C65B H65D 109.5 . . ?
C64B C65B H65E 109.5 . . ?
C64B C65B H65F 109.5 . . ?
H65D C65B H65E 109.5 . . ?
H65D C65B H65F 109.5 . . ?
H65E C65B H65F 109.5 . . ?

loop_
_geom_bond_atom_site_label_1
_geom_bond_atom_site_label_2
_geom_bond_distance
_geom_bond_site_symmetry_2
_geom_bond_publ_flag
Fe1 N2 1.881(5) . ?
Fe1 N9 1.995(5) . ?
Fe1 N17 2.001(6) . ?
Fe1 N24 1.913(5) . ?
Fe1 N31 1.992(5) . ?
Fe1 N40 1.983(5) . ?
N2 C3 1.359(8) . ?
N2 C7 1.344(9) . ?
C3 C4 1.394(10) . ?
C3 C8 1.441(10) . ?
C4 H4 0.9300 . ?
C4 C5 1.372(11) . ?
C5 H5 0.9300 . ?
C5 C6 1.387(10) . ?
C6 H6 0.9300 . ?
C6 C7 1.386(11) . ?
C7 C16 1.465(9) . ?
C8 N9 1.305(8) . ?
C8 S12 1.741(6) . ?
N9 C10 1.478(9) . ?
C10 H10 0.9800 . ?
C10 C11 1.531(9) . ?
C10 C13 1.538(10) . ?
C11 H11A 0.9700 . ?
C11 H11B 0.9700 . ?
C11 S12 1.824(8) . ?
C13 H13 0.9800 . ?
C13 C14 1.528(11) . ?
C13 C15 1.514(11) . ?
C14 H14A 0.9600 . ?
C14 H14B 0.9600 . ?
C14 H14C 0.9600 . ?
C15 H15A 0.9600 . ?
C15 H15B 0.9600 . ?
C15 H15C 0.9600 . ?
C16 N17 1.292(9) . ?
C16 S20 1.742(7) . ?
N17 C18 1.473(8) . ?
C18 H18 0.9800 . ?
C18 C19 1.552(10) . ?
C18 C21 1.547(10) . ?
C19 H19A 0.9700 . ?
C19 H19B 0.9700 . ?
C19 S20 1.823(8) . ?
C21 H21 0.9800 . ?
C21 C22 1.525(11) . ?
C21 C23 1.520(10) . ?
C22 H22A 0.9600 . ?
C22 H22B 0.9600 . ?
C22 H22C 0.9600 . ?
C23 H23A 0.9600 . ?
C23 H23B 0.9600 . ?
C23 H23C 0.9600 . ?
N24 C25 1.359(8) . ?
N24 C29 1.353(8) . ?
C25 C26 1.371(10) . ?
C25 C30 1.456(9) . ?
C26 H26 0.9300 . ?
C26 C27 1.408(10) . ?
C27 H27 0.9300 . ?
C27 C28 1.386(10) . ?
C28 H28 0.9300 . ?
C28 C29 1.387(10) . ?
C29 C39 1.447(10) . ?
C30 N31 1.334(9) . ?
C30 N38 1.346(8) . ?
N31 C32 1.380(8) . ?
C32 C33 1.408(10) . ?
C32 C37 1.403(9) . ?
C33 H33 0.9300 . ?
C33 C34 1.384(10) . ?
C34 H34 0.9300 . ?
C34 C35 1.406(12) . ?
C35 H35 0.9300 . ?
C35 C36 1.382(12) . ?
C36 H36 0.9300 . ?
C36 C37 1.386(10) . ?
C37 N38 1.393(9) . ?
N38 H38 0.8600 . ?
C39 N40 1.328(9) . ?
C39 N47 1.349(8) . ?
N40 C41 1.379(8) . ?
C41 C42 1.390(10) . ?
C41 C46 1.414(9) . ?
C42 H42 0.9300 . ?
C42 C43 1.378(10) . ?
C43 H43 0.9300 . ?
C43 C44 1.412(12) . ?
C44 H44 0.9300 . ?
C44 C45 1.383(12) . ?
C45 H45 0.9300 . ?
C45 C46 1.398(9) . ?
C46 N47 1.375(9) . ?
N47 H47 0.8600 . ?
Cl48 O49 1.434(6) . ?
Cl48 O50 1.440(7) . ?
Cl48 O51 1.440(6) . ?
Cl48 O52 1.422(6) . ?
Cl53 O54 1.446(6) . ?
Cl53 O55 1.433(6) . ?
Cl53 O56 1.419(6) . ?
Cl53 O57 1.418(8) . ?
C58 H58A 0.9600 . ?
C58 H58B 0.9600 . ?
C58 H58C 0.9600 . ?
C58 C59 1.444(16) . ?
C59 N60 1.149(15) . ?
C61A H61A 0.9600 . ?
C61A H61B 0.9600 . ?
C61A H61C 0.9600 . ?
C61A C62A 1.53(2) . ?
C62A H62A 0.9700 . ?
C62A H62B 0.9700 . ?
C62A O63A 1.415(19) . ?
O63A C64A 1.449(19) . ?
C64A H64A 0.9700 . ?
C64A H64B 0.9700 . ?
C64A C65A 1.51(2) . ?
C65A H65A 0.9600 . ?
C65A H65B 0.9600 . ?
C65A H65C 0.9600 . ?
C61B H61D 0.9600 . ?
C61B H61E 0.9600 . ?
C61B H61F 0.9600 . ?
C61B C62B 1.51(2) . ?
C62B H62C 0.9700 . ?
C62B H62D 0.9700 . ?
C62B O63B 1.427(18) . ?
O63B C64B 1.418(17) . ?
C64B H64C 0.9700 . ?
C64B H64D 0.9700 . ?
C64B C65B 1.529(19) . ?
C65B H65D 0.9600 . ?
C65B H65E 0.9600 . ?
C65B H65F 0.9600 . ?

loop_
_geom_hbond_atom_site_label_D
_geom_hbond_atom_site_label_H
_geom_hbond_atom_site_label_A
_geom_hbond_distance_DH
_geom_hbond_distance_HA
_geom_hbond_distance_DA
_geom_hbond_angle_DHA
_geom_hbond_site_symmetry_A
_geom_hbond_publ_flag
N38 H38 O63A 0.86 1.99 2.806(16) 157.9 . yes
N38 H38 O63B 0.86 1.90 2.758(12) 176.3 . yes
N47 H47 O54 0.86 1.99 2.819(9) 162.4 . yes

loop_
_geom_torsion_atom_site_label_1
_geom_torsion_atom_site_label_2
_geom_torsion_atom_site_label_3
_geom_torsion_atom_site_label_4
_geom_torsion
_geom_torsion_site_symmetry_1
_geom_torsion_site_symmetry_2
_geom_torsion_site_symmetry_3
_geom_torsion_site_symmetry_4
_geom_torsion_publ_flag
Fe1 N2 C3 C4 -169.9(5) . . . . ?
Fe1 N2 C3 C8 8.3(7) . . . . ?
Fe1 N2 C7 C6 171.0(5) . . . . ?
Fe1 N2 C7 C16 -4.4(7) . . . . ?
Fe1 N9 C10 C11 -157.0(5) . . . . ?
Fe1 N9 C10 C13 78.4(7) . . . . ?
Fe1 N17 C18 C19 -162.1(5) . . . . ?
Fe1 N17 C18 C21 74.5(7) . . . . ?
Fe1 N24 C25 C26 -175.8(5) . . . . ?
Fe1 N24 C25 C30 4.6(7) . . . . ?
Fe1 N24 C29 C28 176.0(5) . . . . ?
Fe1 N24 C29 C39 -3.9(6) . . . . ?
Fe1 N31 C32 C33 -8.2(12) . . . . ?
Fe1 N31 C32 C37 171.6(5) . . . . ?
Fe1 N40 C41 C42 -13.4(11) . . . . ?
Fe1 N40 C41 C46 168.0(5) . . . . ?
N2 C3 C4 C5 -1.5(11) . . . . ?
N2 C3 C8 N9 0.9(9) . . . . ?
N2 C3 C8 S12 -178.8(5) . . . . ?
N2 C7 C16 N17 8.4(8) . . . . ?
N2 C7 C16 S20 -173.4(5) . . . . ?
C3 N2 C7 C6 -0.1(10) . . . . ?
C3 N2 C7 C16 -175.4(6) . . . . ?
C3 C4 C5 C6 0.4(12) . . . . ?
C3 C8 N9 Fe1 -8.9(7) . . . . ?
C3 C8 N9 C10 172.7(6) . . . . ?
C3 C8 S12 C11 172.9(6) . . . . ?
C4 C3 C8 N9 179.0(7) . . . . ?
C4 C3 C8 S12 -0.8(11) . . . . ?
C4 C5 C6 C7 0.7(12) . . . . ?
C5 C6 C7 N2 -0.9(11) . . . . ?
C5 C6 C7 C16 173.3(7) . . . . ?
C6 C7 C16 N17 -166.4(7) . . . . ?
C6 C7 C16 S20 11.8(11) . . . . ?
C7 N2 C3 C4 1.3(10) . . . . ?
C7 N2 C3 C8 179.5(6) . . . . ?
C7 C16 N17 Fe1 -8.5(7) . . . . ?
C7 C16 N17 C18 172.9(5) . . . . ?
C7 C16 S20 C19 175.8(6) . . . . ?
C8 C3 C4 C5 -179.3(7) . . . . ?
C8 N9 C10 C11 21.0(8) . . . . ?
C8 N9 C10 C13 -103.6(6) . . . . ?
N9 Fe1 N2 C3 -10.3(5) . . . . ?
N9 Fe1 N2 C7 178.4(5) . . . . ?
N9 C8 S12 C11 -6.9(6) . . . . ?
N9 C10 C11 S12 -24.6(7) . . . . ?
N9 C10 C13 C14 64.1(7) . . . . ?
N9 C10 C13 C15 -168.4(6) . . . . ?
C10 C11 S12 C8 18.1(5) . . . . ?
C11 C10 C13 C14 -56.3(8) . . . . ?
C11 C10 C13 C15 71.2(8) . . . . ?
S12 C8 N9 Fe1 170.9(3) . . . . ?
S12 C8 N9 C10 -7.5(7) . . . . ?
C13 C10 C11 S12 98.0(6) . . . . ?
C16 N17 C18 C19 16.2(8) . . . . ?
C16 N17 C18 C21 -107.2(6) . . . . ?
N17 Fe1 N2 C3 171.5(5) . . . . ?
N17 Fe1 N2 C7 0.3(5) . . . . ?
N17 C16 S20 C19 -6.0(6) . . . . ?
N17 C18 C19 S20 -19.3(7) . . . . ?
N17 C18 C21 C22 61.4(7) . . . . ?
N17 C18 C21 C23 -171.7(6) . . . . ?
C18 C19 S20 C16 14.4(5) . . . . ?
C19 C18 C21 C22 -58.1(7) . . . . ?
C19 C18 C21 C23 68.8(8) . . . . ?
S20 C16 N17 Fe1 173.2(3) . . . . ?
S20 C16 N17 C18 -5.5(7) . . . . ?
C21 C18 C19 S20 101.9(6) . . . . ?
N24 C25 C26 C27 1.0(10) . . . . ?
N24 C25 C30 N31 -4.4(8) . . . . ?
N24 C25 C30 N38 172.2(6) . . . . ?
N24 C29 C39 N40 -0.5(8) . . . . ?
N24 C29 C39 N47 174.0(6) . . . . ?
C25 N24 C29 C28 2.0(9) . . . . ?
C25 N24 C29 C39 -177.9(5) . . . . ?
C25 C26 C27 C28 -0.4(11) . . . . ?
C25 C30 N31 Fe1 2.3(7) . . . . ?
C25 C30 N31 C32 177.0(6) . . . . ?
C25 C30 N38 C37 -175.9(6) . . . . ?
C26 C25 C30 N31 176.1(7) . . . . ?
C26 C25 C30 N38 -7.3(12) . . . . ?
C26 C27 C28 C29 0.7(10) . . . . ?
C27 C28 C29 N24 -1.5(10) . . . . ?
C27 C28 C29 C39 178.4(6) . . . . ?
C28 C29 C39 N40 179.6(6) . . . . ?
C28 C29 C39 N47 -5.9(11) . . . . ?
C29 N24 C25 C26 -1.8(9) . . . . ?
C29 N24 C25 C30 178.7(5) . . . . ?
C29 C39 N40 Fe1 4.2(7) . . . . ?
C29 C39 N40 C41 177.4(5) . . . . ?
C29 C39 N47 C46 -175.5(6) . . . . ?
C30 C25 C26 C27 -179.5(7) . . . . ?
C30 N31 C32 C33 179.5(7) . . . . ?
C30 N31 C32 C37 -0.6(7) . . . . ?
N31 Fe1 N2 C3 79.3(5) . . . . ?
N31 Fe1 N2 C7 -91.9(5) . . . . ?
N31 C30 N38 C37 0.8(7) . . . . ?
N31 C32 C33 C34 178.7(7) . . . . ?
N31 C32 C37 C36 -178.1(6) . . . . ?
N31 C32 C37 N38 1.1(7) . . . . ?
C32 C33 C34 C35 -0.3(11) . . . . ?
C32 C37 N38 C30 -1.1(7) . . . . ?
C33 C32 C37 C36 1.7(10) . . . . ?
C33 C32 C37 N38 -179.0(6) . . . . ?
C33 C34 C35 C36 1.4(12) . . . . ?
C34 C35 C36 C37 -0.8(12) . . . . ?
C35 C36 C37 C32 -0.7(10) . . . . ?
C35 C36 C37 N38 -179.7(7) . . . . ?
C36 C37 N38 C30 178.0(7) . . . . ?
C37 C32 C33 C34 -1.1(10) . . . . ?
N38 C30 N31 Fe1 -174.8(4) . . . . ?
N38 C30 N31 C32 -0.1(7) . . . . ?
C39 N40 C41 C42 176.3(6) . . . . ?
C39 N40 C41 C46 -2.3(6) . . . . ?
N40 Fe1 N2 C3 -101.4(5) . . . . ?
N40 Fe1 N2 C7 87.4(5) . . . . ?
N40 C39 N47 C46 -0.7(7) . . . . ?
N40 C41 C42 C43 -177.0(6) . . . . ?
N40 C41 C46 C45 178.6(6) . . . . ?
N40 C41 C46 N47 1.9(6) . . . . ?
C41 C42 C43 C44 -2.5(10) . . . . ?
C41 C46 N47 C39 -0.8(7) . . . . ?
C42 C41 C46 C45 -0.2(9) . . . . ?
C42 C41 C46 N47 -176.9(5) . . . . ?
C42 C43 C44 C45 2.3(11) . . . . ?
C43 C44 C45 C46 -0.9(10) . . . . ?
C44 C45 C46 C41 -0.1(9) . . . . ?
C44 C45 C46 N47 175.7(7) . . . . ?
C45 C46 N47 C39 -177.0(7) . . . . ?
C46 C41 C42 C43 1.5(9) . . . . ?
N47 C39 N40 Fe1 -171.3(4) . . . . ?
N47 C39 N40 C41 1.9(7) . . . . ?
C61A C62A O63A C64A 179.0(17) . . . . ?
C62A O63A C64A C65A 172.3(18) . . . . ?
C61B C62B O63B C64B 161.7(15) . . . . ?
C62B O63B C64B C65B 76(2) . . . . ?
